data_4110084
loop_
_publ_author_name
'Omar K. Farha'
'Alexander M. Spokoyny'
'Karen L. Mulfort'
'M. Frederick Hawthorne'
'Chad A. Mirkin'
'Joseph T. Hupp'

_publ_section_title
;
 Synthesis and Hydrogen Sorption Properties of Carborane Based
 Metal-Organic Framework Materials
;
_journal_name_full 'Journal of the American Chemical Society'
_journal_page_first 12680
_journal_page_last 12681
_journal_paper_doi 10.1021/ja076167a
_journal_volume 129
_journal_year 2007
_chemical_formula_sum 'C25 H59 B25 N3 O15 Zn3'
_chemical_formula_weight 1108.11
_chemical_name_systematic
; 
 ? 
;
_space_group_IT_number 60
_symmetry_cell_setting orthorhombic
_symmetry_space_group_name_Hall '-P 2n 2ab'
_symmetry_space_group_name_H-M 'P b c n'
_atom_sites_solution_hydrogens geom
_atom_sites_solution_primary direct
_atom_sites_solution_secondary difmap
_audit_creation_method SHELXL-97
_cell_angle_alpha 90.00
_cell_angle_beta 90.00
_cell_angle_gamma 90.00
_cell_formula_units_Z 8
_cell_length_a 39.356(5)
_cell_length_b 14.5154(18)
_cell_length_c 21.629(3)
_cell_measurement_reflns_used 7361
_cell_measurement_temperature 153(2)
_cell_measurement_theta_max 28.05
_cell_measurement_theta_min 2.30
_cell_volume 12356(3)
_computing_cell_refinement 'Bruker SMART'
_computing_data_collection 'Bruker SMART'
_computing_data_reduction 'Bruker SAINT'
_computing_molecular_graphics 'Bruker SHELXTL'
_computing_publication_material 'Bruker SHELXTL'
_computing_structure_refinement 'SHELXL-97 (Sheldrick, 1997)'
_computing_structure_solution 'SHELXS-97 (Sheldrick, 1990)'
_diffrn_ambient_temperature 153(2)
_diffrn_measured_fraction_theta_full 0.947
_diffrn_measured_fraction_theta_max 0.947
_diffrn_measurement_device_type 'CCD area detector'
_diffrn_measurement_method 'phi and omega scans'
_diffrn_radiation_monochromator graphite
_diffrn_radiation_source 'fine-focus sealed tube'
_diffrn_radiation_type MoK\a
_diffrn_radiation_wavelength 0.71073
_diffrn_reflns_av_R_equivalents 0.1686
_diffrn_reflns_av_sigmaI/netI 0.0835
_diffrn_reflns_limit_h_max 53
_diffrn_reflns_limit_h_min -52
_diffrn_reflns_limit_k_max 18
_diffrn_reflns_limit_k_min -19
_diffrn_reflns_limit_l_max 29
_diffrn_reflns_limit_l_min -27
_diffrn_reflns_number 110362
_diffrn_reflns_theta_full 28.84
_diffrn_reflns_theta_max 28.84
_diffrn_reflns_theta_min 1.03
_exptl_absorpt_coefficient_mu 1.205
_exptl_absorpt_correction_T_max 0.8589
_exptl_absorpt_correction_T_min 0.4206
_exptl_absorpt_correction_type integration
_exptl_absorpt_process_details XPREP
_exptl_crystal_colour colorless
_exptl_crystal_density_diffrn 1.191
_exptl_crystal_description plate
_exptl_crystal_F_000 4520
_exptl_crystal_size_max 0.350
_exptl_crystal_size_mid 0.284
_exptl_crystal_size_min 0.063
_refine_diff_density_max 2.013
_refine_diff_density_min -1.197
_refine_diff_density_rms 0.121
_refine_ls_extinction_method none
_refine_ls_goodness_of_fit_ref 1.048
_refine_ls_hydrogen_treatment mixed
_refine_ls_matrix_type full
_refine_ls_number_parameters 750
_refine_ls_number_reflns 15324
_refine_ls_number_restraints 0
_refine_ls_restrained_S_all 1.048
_refine_ls_R_factor_all 0.0866
_refine_ls_R_factor_gt 0.0655
_refine_ls_shift/su_max 0.004
_refine_ls_shift/su_mean 0.000
_refine_ls_structure_factor_coef Fsqd
_refine_ls_weighting_details 'calc w=1/[\s^2^(Fo^2^)+(0.0990P)^2^+15.0450P] where P=(Fo^2^+2Fc^2^)/3'
_refine_ls_weighting_scheme calc
_refine_ls_wR_factor_gt 0.1807
_refine_ls_wR_factor_ref 0.1892
_reflns_number_gt 11151
_reflns_number_total 15324
_reflns_threshold_expression >2sigma(I)
_cod_data_source_file ja076167asi20070815_063752.cif
_cod_data_source_block s47v_abscor
_cod_database_code 4110084

loop_
_symmetry_equiv_pos_as_xyz
'x, y, z'
'-x+1/2, -y+1/2, z+1/2'
'-x, y, -z+1/2'
'x+1/2, -y+1/2, -z'
'-x, -y, -z'
'x-1/2, y-1/2, -z-1/2'
'x, -y, z-1/2'
'-x-1/2, y-1/2, z'

loop_
_atom_site_label
_atom_site_type_symbol
_atom_site_fract_x
_atom_site_fract_y
_atom_site_fract_z
_atom_site_U_iso_or_equiv
_atom_site_adp_type
_atom_site_occupancy
_atom_site_symmetry_multiplicity
_atom_site_calc_flag
_atom_site_refinement_flags
B1 B 0.11807(15) 0.9333(4) 0.3403(2) 0.0355(11) Uani 1 1 d .
B2 B 0.15935(13) 0.9735(3) 0.3289(2) 0.0308(10) Uani 1 1 d .
B3 B 0.15757(14) 1.0731(3) 0.2813(2) 0.0337(11) Uani 1 1 d .
B4 B 0.11321(16) 1.0950(4) 0.2640(2) 0.0401(13) Uani 1 1 d .
B5 B 0.08946(13) 1.0080(4) 0.3002(2) 0.0417(13) Uani 1 1 d .
B6 B 0.25638(12) 0.8745(3) 0.1092(2) 0.0280(9) Uani 1 1 d .
B7 B 0.23646(11) 0.9652(3) 0.15006(19) 0.0275(9) Uani 1 1 d .
B8 B 0.21813(12) 1.0423(3) 0.0963(2) 0.0307(10) Uani 1 1 d .
B9 B 0.22610(12) 0.9991(3) 0.0206(2) 0.0308(10) Uani 1 1 d .
B10 B 0.24959(12) 0.8950(3) 0.0287(2) 0.0294(9) Uani 1 1 d .
B11 B 0.13411(16) 0.8409(3) -0.1779(2) 0.0366(12) Uani 1 1 d .
B12 B 0.09230(14) 0.8819(4) -0.1654(3) 0.0427(13) Uani 1 1 d .
B13 B 0.09470(13) 0.9815(4) -0.1192(2) 0.0377(12) Uani 1 1 d .
B14 B 0.13814(13) 1.0025(3) -0.1010(2) 0.0281(9) Uani 1 1 d .
B15 B 0.16246(12) 0.9147(3) -0.1383(2) 0.0297(10) Uani 1 1 d .
B16 B 0.24917(12) 0.5900(3) 0.0501(2) 0.0292(9) Uani 1 1 d .
B17 B 0.24271(11) 0.5685(3) 0.1312(2) 0.0283(9) Uani 1 1 d .
B18 B 0.21934(11) 0.4655(3) 0.1393(2) 0.0269(9) Uani 1 1 d .
B19 B 0.21092(11) 0.4224(3) 0.0631(2) 0.0268(9) Uani 1 1 d .
B20 B 0.22961(12) 0.4994(3) 0.0091(2) 0.0283(9) Uani 1 1 d .
B21 B 0.02067(12) 0.4610(3) 0.0633(2) 0.0305(10) Uani 1 1 d .
B22 B 0.03904(11) 0.4543(3) -0.0121(2) 0.0292(10) Uani 1 1 d .
B23 B 0.02412(12) 0.5494(3) -0.0555(2) 0.0278(9) Uani 1 1 d .
B24 B -0.00355(12) 0.6152(3) -0.0071(2) 0.0284(9) Uani 1 1 d .
B25 B -0.00621(11) 0.5604(3) 0.0659(2) 0.0286(9) Uani 1 1 d .
C1 C 0.13086(10) 0.9227(3) 0.21586(17) 0.0269(8) Uani 1 1 d .
C2 C 0.12912(10) 0.9855(3) 0.27285(16) 0.0237(7) Uani 1 1 d .
C3 C 0.18683(10) 0.8708(3) 0.08704(17) 0.0288(9) Uani 1 1 d .
C4 C 0.22018(10) 0.9261(3) 0.08211(17) 0.0239(7) Uani 1 1 d .
C5 C 0.11860(9) 0.8352(3) -0.05203(16) 0.0229(7) Uani 1 1 d .
C6 C 0.12276(9) 0.8934(3) -0.11072(16) 0.0228(7) Uani 1 1 d .
C7 C 0.17974(9) 0.5927(2) 0.07790(16) 0.0204(7) Uani 1 1 d .
C8 C 0.21295(9) 0.5383(2) 0.07736(16) 0.0198(7) Uani 1 1 d .
C9 C 0.06058(9) 0.6167(3) 0.04622(18) 0.0260(8) Uani 1 1 d .
C10 C 0.03046(9) 0.5586(3) 0.02286(17) 0.0241(8) Uani 1 1 d .
C11 C 0.12605(11) 0.5833(3) 0.24544(19) 0.0349(9) Uani 1 1 d .
H11A H 0.1474 0.5595 0.2328 0.042 Uiso 1 1 calc R
C12 C 0.07553(14) 0.5695(5) 0.3053(3) 0.0684(19) Uani 1 1 d .
H12A H 0.0757 0.6377 0.3053 0.082 Uiso 1 1 calc R
H12B H 0.0703 0.5482 0.3477 0.082 Uiso 1 1 calc R
C13 C 0.0477(2) 0.5335(10) 0.2592(6) 0.155(5) Uani 1 1 d .
H13A H 0.0499 0.5659 0.2197 0.233 Uiso 1 1 calc R
H13B H 0.0251 0.5449 0.2766 0.233 Uiso 1 1 calc R
H13C H 0.0508 0.4672 0.2527 0.233 Uiso 1 1 calc R
C14 C 0.12219(16) 0.4497(4) 0.3124(3) 0.0577(15) Uani 1 1 d .
H14A H 0.1419 0.4303 0.2873 0.069 Uiso 1 1 calc R
H14B H 0.1047 0.4009 0.3094 0.069 Uiso 1 1 calc R
C15 C 0.13303(19) 0.4586(5) 0.3782(3) 0.074(2) Uani 1 1 d .
H15A H 0.1521 0.5020 0.3810 0.111 Uiso 1 1 calc R
H15B H 0.1402 0.3982 0.3938 0.111 Uiso 1 1 calc R
H15C H 0.1140 0.4814 0.4031 0.111 Uiso 1 1 calc R
C16 C 0.21165(12) 0.7453(3) 0.2514(2) 0.0379(10) Uani 1 1 d .
H16A H 0.2164 0.7961 0.2251 0.045 Uiso 1 1 calc R
C17 C 0.2230(2) 0.6565(5) 0.3447(3) 0.0729(19) Uani 1 1 d .
H17A H 0.2343 0.6697 0.3846 0.087 Uiso 1 1 calc R
H17B H 0.1981 0.6567 0.3516 0.087 Uiso 1 1 calc R
C18 C 0.2327(4) 0.5746(13) 0.3240(6) 0.201(7) Uani 1 1 d .
H18A H 0.2196 0.5590 0.2869 0.302 Uiso 1 1 calc R
H18B H 0.2286 0.5281 0.3560 0.302 Uiso 1 1 calc R
H18C H 0.2569 0.5763 0.3139 0.302 Uiso 1 1 calc R
C19 C 0.26458(18) 0.7787(6) 0.3053(4) 0.083(2) Uani 1 1 d .
H19A H 0.2836 0.7344 0.3012 0.099 Uiso 1 1 calc R
H19B H 0.2668 0.8248 0.2718 0.099 Uiso 1 1 calc R
C20 C 0.2672(3) 0.8249(8) 0.3641(5) 0.145(5) Uani 1 1 d .
H20A H 0.2444 0.8385 0.3798 0.218 Uiso 1 1 calc R
H20B H 0.2799 0.8826 0.3590 0.218 Uiso 1 1 calc R
H20C H 0.2792 0.7851 0.3936 0.218 Uiso 1 1 calc R
C21 C 0.1111(3) 1.0994(4) 0.0814(3) 0.084(3) Uani 1 1 d .
H21A H 0.1150 1.0853 0.1237 0.101 Uiso 1 1 calc R
C22 C 0.1236(8) 1.2555(7) 0.1047(5) 0.41(2) Uani 1 1 d .
H22A H 0.1360 1.2208 0.1370 0.487 Uiso 1 1 calc R
H22B H 0.1418 1.2815 0.0783 0.487 Uiso 1 1 calc R
C23 C 0.1154(3) 1.3277(6) 0.1357(5) 0.117(4) Uani 1 1 d .
H23A H 0.1118 1.3793 0.1072 0.175 Uiso 1 1 calc R
H23B H 0.1337 1.3430 0.1646 0.175 Uiso 1 1 calc R
H23C H 0.0944 1.3158 0.1588 0.175 Uiso 1 1 calc R
C24 C 0.1085(7) 1.2176(6) 0.0142(7) 0.303(16) Uani 1 1 d .
H24A H 0.1028 1.1597 -0.0076 0.364 Uiso 1 1 calc R
H24B H 0.0865 1.2498 0.0190 0.364 Uiso 1 1 calc R
C25 C 0.1218(4) 1.2627(7) -0.0276(5) 0.152(6) Uani 1 1 d .
H25A H 0.1262 1.3256 -0.0131 0.228 Uiso 1 1 calc R
H25B H 0.1065 1.2647 -0.0633 0.228 Uiso 1 1 calc R
H25C H 0.1433 1.2338 -0.0397 0.228 Uiso 1 1 calc R
H1 H 0.1174(17) 0.870(5) 0.346(3) 0.08(2) Uiso 1 1 d .
H2 H 0.1801(15) 0.925(4) 0.319(3) 0.059(16) Uiso 1 1 d .
H3 H 0.1732(14) 1.093(3) 0.248(2) 0.046(14) Uiso 1 1 d .
H4 H 0.1043(13) 1.111(3) 0.223(2) 0.039(13) Uiso 1 1 d .
H5 H 0.0686(15) 0.978(4) 0.287(3) 0.056(16) Uiso 1 1 d .
H6 H 0.2525(11) 0.811(3) 0.1311(19) 0.022(10) Uiso 1 1 d .
H7 H 0.2252(13) 0.950(3) 0.188(2) 0.041(13) Uiso 1 1 d .
H8 H 0.1964(14) 1.077(4) 0.103(2) 0.050(15) Uiso 1 1 d .
H9 H 0.2059(12) 1.005(3) -0.012(2) 0.034(12) Uiso 1 1 d .
H10 H 0.2434(13) 0.835(3) -0.006(2) 0.044(14) Uiso 1 1 d .
H11 H 0.1381(14) 0.760(3) -0.176(2) 0.042(14) Uiso 1 1 d .
H12 H 0.0733(13) 0.839(3) -0.159(2) 0.043(13) Uiso 1 1 d .
H13 H 0.076(2) 0.973(6) -0.094(4) 0.11(3) Uiso 1 1 d .
H14 H 0.1529(15) 1.020(4) -0.060(3) 0.063(18) Uiso 1 1 d .
H15 H 0.1835(11) 0.898(3) -0.112(2) 0.027(11) Uiso 1 1 d .
H16 H 0.2463(11) 0.661(3) 0.0348(19) 0.026(11) Uiso 1 1 d .
H17 H 0.2371(14) 0.627(4) 0.159(2) 0.049(15) Uiso 1 1 d .
H18 H 0.2011(13) 0.462(3) 0.173(2) 0.036(12) Uiso 1 1 d .
H19 H 0.1873(19) 0.403(4) 0.044(3) 0.08(2) Uiso 1 1 d .
H20 H 0.2162(15) 0.519(4) -0.030(2) 0.054(16) Uiso 1 1 d .
H21 H 0.0365(12) 0.435(3) 0.107(2) 0.035(12) Uiso 1 1 d .
H22 H 0.0626(13) 0.431(3) -0.016(2) 0.036(12) Uiso 1 1 d .
H23 H 0.0401(13) 0.584(3) -0.085(2) 0.039(13) Uiso 1 1 d .
H24 H -0.0022(10) 0.688(2) -0.0051(17) 0.010(8) Uiso 1 1 d .
H25 H -0.0044(19) 0.601(4) 0.111(3) 0.09(2) Uiso 1 1 d .
H1A H 0.089(2) 0.746(5) 0.106(4) 0.11(3) Uiso 1 1 d .
N1 N 0.10840(11) 0.5353(3) 0.28663(19) 0.0449(10) Uani 1 1 d .
N2 N 0.23223(12) 0.7293(3) 0.2981(2) 0.0569(12) Uani 1 1 d .
N3 N 0.11368(18) 1.1878(3) 0.0700(2) 0.0676(16) Uani 1 1 d .
O1 O 0.11587(6) 0.76030(16) 0.10220(11) 0.0180(5) Uani 1 1 d .
O2 O 0.14435(12) 0.8484(3) 0.22340(16) 0.0677(13) Uani 1 1 d .
O3 O 0.11832(14) 0.9527(2) 0.16850(16) 0.0747(16) Uani 1 1 d .
O4 O 0.18808(7) 0.8007(2) 0.11850(16) 0.0383(7) Uani 1 1 d .
O5 O 0.16176(8) 0.9048(3) 0.05992(17) 0.0534(10) Uani 1 1 d .
O6 O 0.13522(7) 0.76186(19) -0.04958(12) 0.0295(6) Uani 1 1 d .
O7 O 0.09922(7) 0.8658(2) -0.01153(11) 0.0271(6) Uani 1 1 d .
O8 O 0.16616(7) 0.60692(17) 0.12858(12) 0.0248(6) Uani 1 1 d .
O9 O 0.16908(7) 0.61806(19) 0.02577(12) 0.0269(6) Uani 1 1 d .
O10 O 0.08680(7) 0.61266(19) 0.01165(13) 0.0284(6) Uani 1 1 d .
O11 O 0.05693(8) 0.6605(3) 0.09332(15) 0.0504(10) Uani 1 1 d .
O12 O 0.11663(8) 0.6565(2) 0.22256(14) 0.0371(7) Uani 1 1 d .
O13 O 0.18658(8) 0.6978(2) 0.24005(14) 0.0341(7) Uani 1 1 d .
O14 O 0.10557(14) 1.0373(2) 0.05368(17) 0.0674(14) Uani 1 1 d .
O15 O 0.05831(11) 0.8988(3) 0.0998(2) 0.0716(13) Uani 1 1 d .
Zn1 Zn 0.126915(10) 0.69079(3) 0.026711(17) 0.01698(11) Uani 1 1 d .
Zn2 Zn 0.150792(11) 0.73361(3) 0.170290(18) 0.02083(12) Uani 1 1 d .
Zn3 Zn 0.110530(13) 0.89835(3) 0.08176(2) 0.02862(13) Uani 1 1 d .

loop_
_atom_site_aniso_label
_atom_site_aniso_U_11
_atom_site_aniso_U_22
_atom_site_aniso_U_33
_atom_site_aniso_U_23
_atom_site_aniso_U_13
_atom_site_aniso_U_12
B1 0.050(3) 0.033(3) 0.024(2) -0.0051(19) 0.004(2) -0.013(2)
B2 0.035(2) 0.034(2) 0.023(2) -0.0087(18) -0.0058(18) 0.006(2)
B3 0.046(3) 0.034(2) 0.021(2) -0.0078(18) 0.008(2) -0.009(2)
B4 0.062(4) 0.037(3) 0.021(2) -0.0056(19) -0.010(2) 0.022(2)
B5 0.027(2) 0.063(3) 0.036(3) -0.026(3) -0.004(2) -0.001(2)
B6 0.024(2) 0.029(2) 0.031(2) 0.0056(18) -0.0047(18) -0.0072(18)
B7 0.021(2) 0.044(3) 0.0180(19) -0.0016(18) 0.0009(16) -0.0120(19)
B8 0.018(2) 0.031(2) 0.043(3) 0.000(2) -0.0027(18) -0.0033(18)
B9 0.027(2) 0.039(2) 0.026(2) 0.0122(19) -0.0087(18) -0.0129(19)
B10 0.028(2) 0.036(2) 0.024(2) -0.0034(18) 0.0047(17) -0.0086(19)
B11 0.066(4) 0.027(2) 0.0166(19) 0.0046(17) 0.004(2) 0.000(2)
B12 0.037(3) 0.053(3) 0.038(3) 0.025(2) -0.017(2) -0.018(3)
B13 0.025(2) 0.052(3) 0.036(3) 0.021(2) 0.005(2) 0.016(2)
B14 0.037(2) 0.027(2) 0.0201(19) 0.0028(16) 0.0002(18) -0.0033(19)
B15 0.023(2) 0.042(3) 0.024(2) 0.0117(19) 0.0033(17) 0.0048(19)
B16 0.020(2) 0.032(2) 0.036(2) 0.0074(19) 0.0058(18) 0.0038(17)
B17 0.021(2) 0.032(2) 0.032(2) -0.0087(19) -0.0066(17) 0.0071(18)
B18 0.023(2) 0.035(2) 0.0224(19) 0.0036(17) 0.0016(17) 0.0083(18)
B19 0.018(2) 0.027(2) 0.035(2) -0.0051(18) -0.0011(17) 0.0037(17)
B20 0.024(2) 0.041(2) 0.0198(19) 0.0012(18) 0.0007(16) 0.0145(19)
B21 0.023(2) 0.035(2) 0.034(2) 0.0007(19) -0.0030(18) -0.0084(19)
B22 0.0145(19) 0.033(2) 0.040(2) -0.0126(19) 0.0064(17) -0.0021(17)
B23 0.023(2) 0.035(2) 0.025(2) -0.0033(18) 0.0053(17) -0.0104(18)
B24 0.023(2) 0.026(2) 0.036(2) -0.0020(18) 0.0006(18) -0.0038(17)
B25 0.021(2) 0.036(2) 0.029(2) -0.0085(18) 0.0050(17) -0.0077(18)
C1 0.031(2) 0.0285(19) 0.0214(17) -0.0048(15) -0.0049(15) -0.0018(16)
C2 0.0269(19) 0.0292(18) 0.0150(15) -0.0022(14) -0.0020(14) -0.0005(15)
C3 0.0237(19) 0.043(2) 0.0202(17) -0.0012(16) -0.0016(14) -0.0158(17)
C4 0.0207(18) 0.0298(18) 0.0213(17) 0.0009(15) -0.0029(14) -0.0043(15)
C5 0.0178(17) 0.034(2) 0.0174(16) 0.0056(14) -0.0027(13) -0.0059(15)
C6 0.0170(17) 0.034(2) 0.0173(16) 0.0044(14) -0.0008(13) -0.0014(14)
C7 0.0141(16) 0.0237(17) 0.0235(17) 0.0006(14) 0.0006(13) -0.0009(13)
C8 0.0169(16) 0.0238(17) 0.0187(16) 0.0005(13) -0.0003(13) 0.0017(13)
C9 0.0159(17) 0.0302(19) 0.032(2) -0.0045(16) 0.0042(15) -0.0047(15)
C10 0.0170(17) 0.0283(18) 0.0271(18) -0.0055(15) 0.0042(14) -0.0050(14)
C11 0.032(2) 0.047(2) 0.027(2) 0.0049(18) 0.0124(17) 0.0011(19)
C12 0.037(3) 0.105(5) 0.063(4) 0.039(4) 0.027(3) 0.011(3)
C13 0.056(5) 0.256(15) 0.153(10) -0.006(10) 0.011(6) -0.033(7)
C14 0.070(4) 0.045(3) 0.058(3) 0.019(3) 0.020(3) 0.000(3)
C15 0.088(5) 0.082(4) 0.051(3) 0.032(3) 0.015(3) 0.025(4)
C16 0.035(2) 0.049(3) 0.029(2) 0.0017(19) -0.0104(18) -0.001(2)
C17 0.075(5) 0.095(5) 0.049(3) 0.011(3) -0.029(3) 0.014(4)
C18 0.176(16) 0.30(2) 0.131(12) -0.013(13) -0.047(11) 0.001(15)
C19 0.053(4) 0.106(6) 0.089(5) -0.007(4) -0.030(4) -0.012(4)
C20 0.129(9) 0.160(10) 0.148(10) -0.044(8) -0.062(8) -0.047(8)
C21 0.189(10) 0.030(3) 0.033(3) -0.002(2) 0.012(4) -0.003(4)
C22 1.09(7) 0.057(6) 0.066(7) -0.002(5) 0.027(17) -0.103(16)
C23 0.111(7) 0.066(5) 0.174(10) -0.058(6) 0.018(7) -0.012(5)
C24 0.73(5) 0.032(4) 0.147(12) 0.020(6) -0.09(2) -0.034(11)
C25 0.29(2) 0.087(7) 0.079(7) 0.008(5) 0.038(9) -0.001(9)
N1 0.047(2) 0.051(2) 0.037(2) 0.0163(18) 0.0146(18) -0.0016(19)
N2 0.049(3) 0.069(3) 0.052(3) 0.013(2) -0.031(2) -0.010(2)
N3 0.122(5) 0.030(2) 0.051(3) 0.002(2) 0.002(3) -0.002(3)
O1 0.0146(11) 0.0235(12) 0.0160(11) -0.0044(9) -0.0021(9) -0.0017(10)
O2 0.116(4) 0.050(2) 0.0370(19) -0.0236(17) -0.039(2) 0.041(2)
O3 0.160(5) 0.0345(18) 0.0297(17) -0.0151(14) -0.038(2) 0.033(2)
O4 0.0210(14) 0.0360(16) 0.058(2) 0.0162(15) -0.0017(13) -0.0104(12)
O5 0.0279(17) 0.075(2) 0.057(2) 0.0398(19) -0.0229(16) -0.0267(17)
O6 0.0315(15) 0.0359(15) 0.0212(13) 0.0093(11) 0.0007(11) 0.0037(12)
O7 0.0204(13) 0.0442(16) 0.0167(12) 0.0021(11) -0.0034(10) -0.0002(12)
O8 0.0221(13) 0.0292(13) 0.0230(13) 0.0014(10) 0.0085(10) 0.0050(11)
O9 0.0214(13) 0.0360(14) 0.0232(13) 0.0006(11) -0.0009(10) 0.0090(11)
O10 0.0204(13) 0.0380(15) 0.0268(13) -0.0083(11) 0.0045(11) -0.0101(11)
O11 0.0325(17) 0.075(2) 0.0439(18) -0.0329(17) 0.0164(14) -0.0285(17)
O12 0.0299(15) 0.0511(18) 0.0301(15) 0.0163(14) 0.0082(12) 0.0092(14)
O13 0.0328(16) 0.0358(15) 0.0336(15) 0.0016(12) -0.0121(13) 0.0028(13)
O14 0.137(4) 0.0281(17) 0.0373(19) 0.0008(15) -0.036(2) 0.004(2)
O15 0.055(2) 0.095(3) 0.065(3) -0.012(2) 0.001(2) 0.048(2)
Zn1 0.01265(19) 0.0228(2) 0.01548(19) 0.00036(15) -0.00033(14) 0.00001(15)
Zn2 0.0215(2) 0.0247(2) 0.0163(2) -0.00045(15) -0.00283(15) 0.00075(16)
Zn3 0.0426(3) 0.0245(2) 0.0188(2) -0.00209(17) -0.01017(18) 0.0056(2)

loop_
_atom_type_symbol
_atom_type_description
_atom_type_scat_dispersion_real
_atom_type_scat_dispersion_imag
_atom_type_scat_source
C C 0.0033 0.0016 'International Tables Vol C Tables 4.2.6.8 and 6.1.1.4'
H H 0.0000 0.0000 'International Tables Vol C Tables 4.2.6.8 and 6.1.1.4'
B B 0.0013 0.0007 'International Tables Vol C Tables 4.2.6.8 and 6.1.1.4'
O O 0.0106 0.0060 'International Tables Vol C Tables 4.2.6.8 and 6.1.1.4'
Zn Zn 0.2839 1.4301 'International Tables Vol C Tables 4.2.6.8 and 6.1.1.4'
N N 0.0061 0.0033 'International Tables Vol C Tables 4.2.6.8 and 6.1.1.4'

loop_
_geom_angle_atom_site_label_1
_geom_angle_atom_site_label_2
_geom_angle_atom_site_label_3
_geom_angle
_geom_angle_site_symmetry_1
_geom_angle_site_symmetry_3
C2 B1 B2 59.4(3) . .
C2 B1 B14 105.6(3) . 7_576
B2 B1 B14 60.5(3) . 7_576
C2 B1 B13 104.2(4) . 7_576
B2 B1 B13 108.7(3) . 7_576
B14 B1 B13 60.5(3) 7_576 7_576
C2 B1 B5 58.3(3) . .
B2 B1 B5 108.4(4) . .
B14 B1 B5 108.2(4) 7_576 .
B13 B1 B5 59.3(3) 7_576 .
C2 B2 B1 59.0(3) . .
C2 B2 B14 105.1(3) . 7_576
B1 B2 B14 60.2(3) . 7_576
C2 B2 B15 103.8(3) . 7_576
B1 B2 B15 108.2(3) . 7_576
B14 B2 B15 60.6(3) 7_576 7_576
C2 B2 B3 58.5(3) . .
B1 B2 B3 108.5(4) . .
B14 B2 B3 108.5(3) 7_576 .
B15 B2 B3 59.3(3) 7_576 .
C2 B3 B15 104.7(3) . 7_576
C2 B3 B2 58.7(3) . .
B15 B3 B2 60.3(3) 7_576 .
C2 B3 B11 103.6(4) . 7_576
B15 B3 B11 59.8(3) 7_576 7_576
B2 B3 B11 107.7(3) . 7_576
C2 B3 B4 58.4(3) . .
B15 B3 B4 107.0(3) 7_576 .
B2 B3 B4 107.5(4) . .
B11 B3 B4 58.8(3) 7_576 .
C2 B4 B5 58.6(3) . .
C2 B4 B12 104.4(4) . 7_576
B5 B4 B12 60.2(3) . 7_576
C2 B4 B11 103.8(3) . 7_576
B5 B4 B11 108.0(3) . 7_576
B12 B4 B11 60.1(3) 7_576 7_576
C2 B4 B3 57.6(3) . .
B5 B4 B3 107.1(3) . .
B12 B4 B3 107.6(3) 7_576 .
B11 B4 B3 59.8(3) 7_576 .
C2 B5 B4 59.6(3) . .
C2 B5 B13 104.7(3) . 7_576
B4 B5 B13 108.5(4) . 7_576
C2 B5 B12 105.2(4) . 7_576
B4 B5 B12 60.3(3) . 7_576
B13 B5 B12 59.9(3) 7_576 7_576
C2 B5 B1 58.3(3) . .
B4 B5 B1 108.5(4) . .
B13 B5 B1 59.9(3) 7_576 .
B12 B5 B1 107.7(3) 7_576 .
C4 B6 B18 104.5(3) . 8_665
C4 B6 B19 103.9(3) . 8_665
B18 B6 B19 61.2(2) 8_665 8_665
C4 B6 B7 58.4(2) . .
B18 B6 B7 59.7(3) 8_665 .
B19 B6 B7 108.1(3) 8_665 .
C4 B6 B10 58.0(2) . .
B18 B6 B10 108.6(3) 8_665 .
B19 B6 B10 59.7(3) 8_665 .
B7 B6 B10 107.3(3) . .
C4 B7 B18 105.1(3) . 8_665
C4 B7 B17 105.1(3) . 8_665
B18 B7 B17 60.3(3) 8_665 8_665
C4 B7 B8 59.3(2) . .
B18 B7 B8 108.4(3) 8_665 .
B17 B7 B8 59.8(3) 8_665 .
C4 B7 B6 59.1(2) . .
B18 B7 B6 59.8(3) 8_665 .
B17 B7 B6 108.2(3) 8_665 .
B8 B7 B6 108.9(3) . .
C4 B8 B17 104.4(3) . 8_665
C4 B8 B7 58.4(2) . .
B17 B8 B7 59.8(3) 8_665 .
C4 B8 B16 104.4(3) . 8_665
B17 B8 B16 61.3(3) 8_665 8_665
B7 B8 B16 108.8(3) . 8_665
C4 B8 B9 58.7(3) . .
B17 B8 B9 108.5(3) 8_665 .
B7 B8 B9 108.0(3) . .
B16 B8 B9 59.4(3) 8_665 .
C4 B9 B16 104.9(3) . 8_665
C4 B9 B20 104.2(3) . 8_665
B16 B9 B20 60.1(3) 8_665 8_665
C4 B9 B10 58.0(2) . .
B16 B9 B10 108.3(3) 8_665 .
B20 B9 B10 60.1(3) 8_665 .
C4 B9 B8 58.8(2) . .
B16 B9 B8 60.0(3) 8_665 .
B20 B9 B8 107.7(3) 8_665 .
B10 B9 B8 107.5(3) . .
C4 B10 B19 104.7(3) . 8_665
C4 B10 B20 104.5(3) . 8_665
B19 B10 B20 60.2(3) 8_665 8_665
C4 B10 B9 59.1(3) . .
B19 B10 B9 107.9(3) 8_665 .
B20 B10 B9 59.4(3) 8_665 .
C4 B10 B6 58.9(2) . .
B19 B10 B6 59.7(3) 8_665 .
B20 B10 B6 107.8(3) 8_665 .
B9 B10 B6 108.3(3) . .
C6 B11 B15 58.7(2) . .
C6 B11 B4 104.5(4) . 7_575
B15 B11 B4 108.6(3) . 7_575
C6 B11 B12 58.3(3) . .
B15 B11 B12 108.0(4) . .
B4 B11 B12 59.9(3) 7_575 .
C6 B11 B3 104.2(3) . 7_575
B15 B11 B3 59.3(3) . 7_575
B4 B11 B3 61.4(3) 7_575 7_575
B12 B11 B3 108.7(3) . 7_575
C6 B12 B13 59.0(3) . .
C6 B12 B5 104.5(4) . 7_575
B13 B12 B5 59.9(3) . 7_575
C6 B12 B4 104.8(4) . 7_575
B13 B12 B4 108.0(4) . 7_575
B5 B12 B4 59.6(3) 7_575 7_575
C6 B12 B11 58.7(3) . .
B13 B12 B11 108.2(4) . .
B5 B12 B11 107.4(4) 7_575 .
B4 B12 B11 60.0(3) 7_575 .
C6 B13 B12 58.5(3) . .
C6 B13 B5 104.3(4) . 7_575
B12 B13 B5 60.2(3) . 7_575
C6 B13 B1 104.0(3) . 7_575
B12 B13 B1 108.7(4) . 7_575
B5 B13 B1 60.8(3) 7_575 7_575
C6 B13 B14 58.7(2) . .
B12 B13 B14 108.5(4) . .
B5 B13 B14 108.5(3) 7_575 .
B1 B13 B14 59.5(3) 7_575 .
C6 B14 B1 104.0(3) . 7_575
C6 B14 B2 104.1(3) . 7_575
B1 B14 B2 59.2(3) 7_575 7_575
C6 B14 B13 58.3(3) . .
B1 B14 B13 60.0(3) 7_575 .
B2 B14 B13 107.3(3) 7_575 .
C6 B14 B15 58.2(2) . .
B1 B14 B15 106.9(3) 7_575 .
B2 B14 B15 59.9(3) 7_575 .
B13 B14 B15 107.0(3) . .
C6 B15 B3 105.4(3) . 7_575
C6 B15 B11 58.7(3) . .
B3 B15 B11 60.9(3) 7_575 .
C6 B15 B2 104.1(3) . 7_575
B3 B15 B2 60.4(3) 7_575 7_575
B11 B15 B2 108.5(3) . 7_575
C6 B15 B14 58.6(3) . .
B3 B15 B14 108.5(3) 7_575 .
B11 B15 B14 108.3(3) . .
B2 B15 B14 59.4(3) 7_575 .
C8 B16 B9 104.8(3) . 8_655
C8 B16 B20 58.9(2) . .
B9 B16 B20 60.0(3) 8_655 .
C8 B16 B8 103.8(3) . 8_655
B9 B16 B8 60.6(3) 8_655 8_655
B20 B16 B8 108.0(3) . 8_655
C8 B16 B17 58.1(2) . .
B9 B16 B17 107.5(3) 8_655 .
B20 B16 B17 107.4(3) . .
B8 B16 B17 59.0(3) 8_655 .
C8 B17 B7 105.0(3) . 8_655
C8 B17 B8 104.6(3) . 8_655
B7 B17 B8 60.4(3) 8_655 8_655
C8 B17 B18 59.6(2) . .
B7 B17 B18 59.8(3) 8_655 .
B8 B17 B18 108.5(3) 8_655 .
C8 B17 B16 58.5(2) . .
B7 B17 B16 108.0(3) 8_655 .
B8 B17 B16 59.7(3) 8_655 .
B18 B17 B16 108.5(3) . .
C8 B18 B7 104.4(3) . 8_655
C8 B18 B6 104.6(3) . 8_655
B7 B18 B6 60.5(3) 8_655 8_655
C8 B18 B17 58.6(2) . .
B7 B18 B17 59.9(3) 8_655 .
B6 B18 B17 108.5(3) 8_655 .
C8 B18 B19 58.2(2) . .
B7 B18 B19 107.7(3) 8_655 .
B6 B18 B19 59.8(3) 8_655 .
B17 B18 B19 107.5(3) . .
C8 B19 B10 104.8(3) . 8_655
C8 B19 B6 104.5(3) . 8_655
B10 B19 B6 60.6(3) 8_655 8_655
C8 B19 B20 58.7(2) . .
B10 B19 B20 60.0(3) 8_655 .
B6 B19 B20 108.4(3) 8_655 .
C8 B19 B18 58.9(2) . .
B10 B19 B18 107.6(3) 8_655 .
B6 B19 B18 59.0(3) 8_655 .
B20 B19 B18 107.9(3) . .
C8 B20 B9 104.9(3) . 8_655
C8 B20 B16 59.1(2) . .
B9 B20 B16 59.9(3) 8_655 .
C8 B20 B10 104.6(3) . 8_655
B9 B20 B10 60.5(3) 8_655 8_655
B16 B20 B10 108.4(3) . 8_655
C8 B20 B19 58.8(2) . .
B9 B20 B19 108.4(3) 8_655 .
B16 B20 B19 108.6(3) . .
B10 B20 B19 59.7(3) 8_655 .
C10 B21 B24 104.6(3) . 5_565
C10 B21 B23 104.2(3) . 5_565
B24 B21 B23 60.4(3) 5_565 5_565
C10 B21 B22 59.1(2) . .
B24 B21 B22 59.7(3) 5_565 .
B23 B21 B22 108.0(3) 5_565 .
C10 B21 B25 58.8(2) . .
B24 B21 B25 107.4(3) 5_565 .
B23 B21 B25 59.0(3) 5_565 .
B22 B21 B25 108.2(3) . .
C10 B22 B25 104.7(3) . 5_565
C10 B22 B23 58.9(2) . .
B25 B22 B23 59.9(3) 5_565 .
C10 B22 B24 104.0(3) . 5_565
B25 B22 B24 60.3(3) 5_565 5_565
B23 B22 B24 107.9(3) . 5_565
C10 B22 B21 58.2(2) . .
B25 B22 B21 108.3(3) 5_565 .
B23 B22 B21 107.9(3) . .
B24 B22 B21 59.9(3) 5_565 .
C10 B23 B25 104.8(3) . 5_565
C10 B23 B22 59.3(2) . .
B25 B23 B22 59.6(3) 5_565 .
C10 B23 B21 104.2(3) . 5_565
B25 B23 B21 60.8(3) 5_565 5_565
B22 B23 B21 108.3(3) . 5_565
C10 B23 B24 58.0(2) . .
B25 B23 B24 108.4(3) 5_565 .
B22 B23 B24 108.0(3) . .
B21 B23 B24 59.8(3) 5_565 .
C10 B24 B25 59.3(2) . .
C10 B24 B22 104.8(3) . 5_565
B25 B24 B22 59.2(3) . 5_565
C10 B24 B21 105.0(3) . 5_565
B25 B24 B21 107.9(3) . 5_565
B22 B24 B21 60.5(3) 5_565 5_565
C10 B24 B23 59.0(2) . .
B25 B24 B23 108.5(3) . .
B22 B24 B23 108.3(3) 5_565 .
B21 B24 B23 59.9(3) 5_565 .
C10 B25 B22 105.0(3) . 5_565
C10 B25 B23 104.7(3) . 5_565
B22 B25 B23 60.5(3) 5_565 5_565
C10 B25 B24 58.3(2) . .
B22 B25 B24 60.4(3) 5_565 .
B23 B25 B24 108.4(3) 5_565 .
C10 B25 B21 58.3(2) . .
B22 B25 B21 108.5(3) 5_565 .
B23 B25 B21 60.2(3) 5_565 .
B24 B25 B21 107.4(3) . .
O2 C1 O3 127.5(4) . .
O2 C1 C2 116.1(3) . .
O3 C1 C2 116.5(4) . .
C1 C2 B5 115.8(3) . .
C1 C2 B1 115.9(3) . .
B5 C2 B1 63.4(3) . .
C1 C2 B3 120.0(3) . .
B5 C2 B3 114.9(3) . .
B1 C2 B3 114.1(3) . .
C1 C2 B2 118.6(3) . .
B5 C2 B2 114.3(3) . .
B1 C2 B2 61.5(3) . .
B3 C2 B2 62.7(3) . .
C1 C2 B4 118.4(3) . .
B5 C2 B4 61.8(3) . .
B1 C2 B4 114.5(3) . .
B3 C2 B4 64.0(3) . .
B2 C2 B4 115.3(3) . .
O4 C3 O5 128.3(4) . .
O4 C3 C4 115.9(4) . .
O5 C3 C4 115.7(4) . .
C3 C4 B10 119.3(3) . .
C3 C4 B7 115.8(3) . .
B10 C4 B7 114.8(3) . .
C3 C4 B6 117.2(3) . .
B10 C4 B6 63.2(3) . .
B7 C4 B6 62.4(3) . .
C3 C4 B9 119.4(3) . .
B10 C4 B9 62.9(3) . .
B7 C4 B9 114.3(3) . .
B6 C4 B9 115.0(3) . .
C3 C4 B8 117.3(3) . .
B10 C4 B8 114.6(3) . .
B7 C4 B8 62.3(3) . .
B6 C4 B8 114.1(3) . .
B9 C4 B8 62.5(3) . .
O7 C5 O6 126.5(3) . .
O7 C5 C6 116.9(3) . .
O6 C5 C6 116.6(3) . .
C5 C6 B12 116.7(3) . .
C5 C6 B11 119.3(3) . .
B12 C6 B11 62.9(3) . .
C5 C6 B13 115.7(3) . .
B12 C6 B13 62.5(3) . .
B11 C6 B13 114.6(3) . .
C5 C6 B15 119.3(3) . .
B12 C6 B15 115.0(3) . .
B11 C6 B15 62.6(3) . .
B13 C6 B15 114.9(3) . .
C5 C6 B14 116.5(3) . .
B12 C6 B14 115.4(3) . .
B11 C6 B14 115.3(3) . .
B13 C6 B14 63.0(3) . .
B15 C6 B14 63.2(3) . .
O8 C7 O9 127.0(3) . .
O8 C7 C8 117.6(3) . .
O9 C7 C8 115.5(3) . .
C7 C8 B17 116.7(3) . .
C7 C8 B20 120.4(3) . .
B17 C8 B20 114.2(3) . .
C7 C8 B19 118.0(3) . .
B17 C8 B19 114.0(3) . .
B20 C8 B19 62.5(3) . .
C7 C8 B16 119.2(3) . .
B17 C8 B16 63.4(3) . .
B20 C8 B16 61.9(3) . .
B19 C8 B16 114.0(3) . .
C7 C8 B18 115.8(3) . .
B17 C8 B18 61.8(3) . .
B20 C8 B18 114.3(3) . .
B19 C8 B18 62.9(3) . .
B16 C8 B18 114.4(3) . .
O11 C9 O10 127.9(4) . .
O11 C9 C10 118.2(3) . .
O10 C9 C10 113.9(3) . .
C9 C10 B24 117.8(3) . .
C9 C10 B21 117.4(3) . .
B24 C10 B21 114.7(3) . .
C9 C10 B25 117.4(3) . .
B24 C10 B25 62.5(3) . .
B21 C10 B25 63.0(3) . .
C9 C10 B23 118.5(3) . .
B24 C10 B23 63.1(3) . .
B21 C10 B23 114.1(3) . .
B25 C10 B23 114.4(3) . .
C9 C10 B22 118.3(3) . .
B24 C10 B22 114.3(3) . .
B21 C10 B22 62.7(3) . .
B25 C10 B22 114.5(3) . .
B23 C10 B22 61.8(3) . .
O12 C11 N1 124.5(4) . .
N1 C12 C13 109.5(7) . .
N1 C14 C15 113.3(5) . .
O13 C16 N2 123.3(5) . .
C18 C17 N2 109.6(10) . .
C20 C19 N2 112.5(8) . .
O14 C21 N3 135.4(6) . .
C23 C22 N3 148(3) . .
C25 C24 N3 142(2) . .
C11 N1 C12 118.4(4) . .
C11 N1 C14 120.5(4) . .
C12 N1 C14 121.1(4) . .
C16 N2 C19 121.9(5) . .
C16 N2 C17 119.3(5) . .
C19 N2 C17 118.8(5) . .
C24 N3 C22 109.5(8) . .
C24 N3 C21 119.3(6) . .
C22 N3 C21 131.0(8) . .
Zn1 O1 Zn2 110.53(12) . .
Zn1 O1 Zn3 110.04(11) . .
Zn2 O1 Zn3 113.93(11) . .
C1 O2 Zn2 134.8(3) . .
C1 O3 Zn3 133.7(3) . .
C3 O4 Zn2 131.1(3) . .
C3 O5 Zn3 130.0(3) . .
C5 O6 Zn1 113.2(2) . .
C5 O7 Zn3 128.4(2) . .
C7 O8 Zn2 129.8(2) . .
C7 O9 Zn1 115.4(2) . .
C9 O10 Zn1 121.6(2) . .
C11 O12 Zn2 119.2(3) . .
C16 O13 Zn2 122.4(3) . .
C21 O14 Zn3 127.2(4) . .
O9 Zn1 O1 118.05(11) . .
O9 Zn1 O10 111.43(12) . .
O1 Zn1 O10 104.78(11) . .
O9 Zn1 O6 97.60(12) . .
O1 Zn1 O6 117.54(11) . .
O10 Zn1 O6 107.17(12) . .
O2 Zn2 O1 99.60(12) . .
O2 Zn2 O12 93.05(17) . .
O1 Zn2 O12 93.37(11) . .
O2 Zn2 O4 90.49(18) . .
O1 Zn2 O4 89.86(11) . .
O12 Zn2 O4 174.74(12) . .
O2 Zn2 O13 83.24(13) . .
O1 Zn2 O13 176.76(11) . .
O12 Zn2 O13 84.90(12) . .
O4 Zn2 O13 91.67(12) . .
O2 Zn2 O8 167.55(13) . .
O1 Zn2 O8 92.82(10) . .
O12 Zn2 O8 87.08(11) . .
O4 Zn2 O8 88.62(11) . .
O13 Zn2 O8 84.37(11) . .
O3 Zn3 O1 99.29(12) . .
O3 Zn3 O5 92.6(2) . .
O1 Zn3 O5 89.62(12) . .
O3 Zn3 O15 88.6(2) . .
O1 Zn3 O15 93.60(15) . .
O5 Zn3 O15 176.36(16) . .
O3 Zn3 O14 84.85(13) . .
O1 Zn3 O14 175.67(13) . .
O5 Zn3 O14 88.95(18) . .
O15 Zn3 O14 87.7(2) . .
O3 Zn3 O7 169.90(12) . .
O1 Zn3 O7 90.52(10) . .
O5 Zn3 O7 89.85(13) . .
O15 Zn3 O7 88.41(14) . .
O14 Zn3 O7 85.40(12) . .

loop_
_geom_bond_atom_site_label_1
_geom_bond_atom_site_label_2
_geom_bond_distance
_geom_bond_site_symmetry_2
B1 C2 1.701(6) .
B1 B2 1.744(7) .
B1 B14 1.762(7) 7_576
B1 B13 1.772(7) 7_576
B1 B5 1.788(8) .
B2 C2 1.707(6) .
B2 B14 1.767(6) 7_576
B2 B15 1.776(6) 7_576
B2 B3 1.776(7) .
B3 C2 1.704(6) .
B3 B15 1.757(7) 7_576
B3 B11 1.786(7) 7_576
B3 B4 1.813(8) .
B4 C2 1.719(6) .
B4 B5 1.756(9) .
B4 B12 1.767(8) 7_576
B4 B11 1.768(7) 7_576
B5 C2 1.701(6) .
B5 B13 1.761(7) 7_576
B5 B12 1.766(8) 7_576
B6 C4 1.713(6) .
B6 B18 1.756(6) 8_665
B6 B19 1.769(6) 8_665
B6 B7 1.769(7) .
B6 B10 1.785(7) .
B7 C4 1.701(5) .
B7 B18 1.755(6) 8_665
B7 B17 1.756(6) 8_665
B7 B8 1.768(7) .
B8 C4 1.717(6) .
B8 B17 1.758(6) 8_665
B8 B16 1.771(7) 8_665
B8 B9 1.781(7) .
B9 C4 1.716(6) .
B9 B16 1.760(7) 8_665
B9 B20 1.761(7) 8_665
B9 B10 1.780(7) .
B10 C4 1.696(6) .
B10 B19 1.768(6) 8_665
B10 B20 1.774(6) 8_665
B11 C6 1.700(6) .
B11 B15 1.767(7) .
B11 B4 1.768(7) 7_575
B11 B12 1.771(9) .
B11 B3 1.786(7) 7_575
B12 C6 1.692(6) .
B12 B13 1.760(9) .
B12 B5 1.766(8) 7_575
B12 B4 1.767(8) 7_575
B13 C6 1.701(6) .
B13 B5 1.761(7) 7_575
B13 B1 1.772(7) 7_575
B13 B14 1.781(7) .
B14 C6 1.709(6) .
B14 B1 1.762(7) 7_575
B14 B2 1.767(6) 7_575
B14 B15 1.787(7) .
B15 C6 1.701(6) .
B15 B3 1.757(7) 7_575
B15 B2 1.776(6) 7_575
B16 C8 1.715(6) .
B16 B9 1.760(7) 8_655
B16 B20 1.763(7) .
B16 B8 1.771(7) 8_655
B16 B17 1.800(7) .
B17 C8 1.709(6) .
B17 B7 1.756(6) 8_655
B17 B8 1.758(6) 8_655
B17 B18 1.764(7) .
B18 C8 1.726(5) .
B18 B7 1.755(6) 8_655
B18 B6 1.756(6) 8_655
B18 B19 1.794(6) .
B19 C8 1.713(6) .
B19 B10 1.769(6) 8_655
B19 B6 1.769(6) 8_655
B19 B20 1.777(7) .
B20 C8 1.711(5) .
B20 B9 1.761(7) 8_655
B20 B10 1.774(6) 8_655
B21 C10 1.709(6) .
B21 B24 1.776(6) 5_565
B21 B23 1.778(6) 5_565
B21 B22 1.788(7) .
B21 B25 1.789(7) .
B22 C10 1.726(6) .
B22 B25 1.751(7) 5_565
B22 B23 1.768(7) .
B22 B24 1.773(6) 5_565
B23 C10 1.718(6) .
B23 B25 1.757(6) 5_565
B23 B21 1.778(6) 5_565
B23 B24 1.787(7) .
B24 C10 1.699(6) .
B24 B25 1.771(7) .
B24 B22 1.773(6) 5_565
B24 B21 1.776(6) 5_565
B25 C10 1.717(6) .
B25 B22 1.751(7) 5_565
B25 B23 1.757(6) 5_565
C1 O2 1.213(5) .
C1 O3 1.217(5) .
C1 C2 1.535(5) .
C3 O4 1.225(5) .
C3 O5 1.249(5) .
C3 C4 1.542(5) .
C5 O7 1.243(5) .
C5 O6 1.251(5) .
C5 C6 1.533(5) .
C7 O8 1.237(4) .
C7 O9 1.258(4) .
C7 C8 1.527(5) .
C9 O11 1.209(5) .
C9 O10 1.276(5) .
C9 C10 1.540(5) .
C11 O12 1.229(5) .
C11 N1 1.328(5) .
C12 N1 1.443(7) .
C12 C13 1.569(12) .
C14 N1 1.465(7) .
C14 C15 1.491(9) .
C16 O13 1.228(5) .
C16 N2 1.315(6) .
C17 C18 1.325(17) .
C17 N2 1.505(8) .
C19 C20 1.442(12) .
C19 N2 1.470(8) .
C21 O14 1.105(6) .
C21 N3 1.311(7) .
C22 C23 1.285(16) .
C22 N3 1.296(14) .
C24 C25 1.234(19) .
C24 N3 1.297(14) .
O1 Zn1 1.968(2) .
O1 Zn2 2.051(2) .
O1 Zn3 2.063(2) .
O2 Zn2 2.039(3) .
O3 Zn3 2.058(3) .
O4 Zn2 2.087(3) .
O5 Zn3 2.073(4) .
O6 Zn1 1.973(3) .
O7 Zn3 2.119(3) .
O8 Zn2 2.136(3) .
O9 Zn1 1.967(3) .
O10 Zn1 1.971(3) .
O12 Zn2 2.083(3) .
O13 Zn2 2.128(3) .
O14 Zn3 2.115(3) .
O15 Zn3 2.092(4) .
